data_2216919
loop_
_publ_author_name
'Feihua Luo'
'Shemin Lan'
'Cuixia Cheng'
'Zongqiu Hu'

_publ_section_title <i>N</i>^2^,<i>N</i>^2'^-Bis[2-(ethoxycarbonylmethoxy)benzylidene]pyridine-2,6-dicarbohydrazide
_journal_coeditor_code BQ2047
_journal_issue 1
_journal_name_full 'Acta Crystallographica Section E'
_journal_page_first o185
_journal_page_last o185
_journal_paper_doi 10.1107/S160053680706477X
_journal_volume 64
_journal_year 2008
_chemical_formula_iupac 'C29 H29 N5 O8'
_chemical_formula_moiety 'C29 H29 N5 O8'
_chemical_formula_sum 'C29 H29 N5 O8'
_chemical_formula_weight 575.57
_chemical_name_systematic
;
N^2^,N^2'^-Bis[2-(ethoxycarbonylmethoxy)benzylidene]pyridine-
2,6-dicarbohydrazide
;
_space_group_IT_number 14
_symmetry_cell_setting monoclinic
_symmetry_space_group_name_Hall '-P 2yn'
_symmetry_space_group_name_H-M 'P 1 21/n 1'
_atom_sites_solution_hydrogens geom
_atom_sites_solution_primary direct
_atom_sites_solution_secondary difmap
_audit_creation_method SHELXL-97
_cell_angle_alpha 90.00
_cell_angle_beta 114.7790(10)
_cell_angle_gamma 90.00
_cell_formula_units_Z 4
_cell_length_a 11.5485(6)
_cell_length_b 21.6606(11)
_cell_length_c 12.3596(9)
_cell_measurement_temperature 299(2)
_cell_volume 2807.1(3)
_computing_cell_refinement 'SAINT-Plus (Bruker, 2001)'
_computing_data_collection 'SMART (Bruker, 2001)'
_computing_data_reduction 'SAINT-Plus (Bruker, 2001)'
_computing_molecular_graphics 'SHELXTL (Sheldrick, 2001)'
_computing_publication_material 'SHELXTL (Sheldrick, 2001)'
_computing_structure_refinement 'SHELXL97 (Sheldrick, 1997)'
_computing_structure_solution 'SHELXS97 (Sheldrick, 1997)'
_diffrn_ambient_temperature 299(2)
_diffrn_measured_fraction_theta_full 0.996
_diffrn_measured_fraction_theta_max 0.996
_diffrn_measurement_device_type 'Bruker SMART CCD area-detector'
_diffrn_measurement_method 'phi and omega scans'
_diffrn_radiation_monochromator graphite
_diffrn_radiation_source 'fine-focus sealed tube'
_diffrn_radiation_type MoK\a
_diffrn_radiation_wavelength 0.71073
_diffrn_reflns_av_R_equivalents 0.0315
_diffrn_reflns_av_sigmaI/netI 0.0318
_diffrn_reflns_limit_h_max 14
_diffrn_reflns_limit_h_min -14
_diffrn_reflns_limit_k_max 27
_diffrn_reflns_limit_k_min -27
_diffrn_reflns_limit_l_max 15
_diffrn_reflns_limit_l_min -15
_diffrn_reflns_number 23685
_diffrn_reflns_theta_full 27.00
_diffrn_reflns_theta_max 27.00
_diffrn_reflns_theta_min 1.88
_exptl_absorpt_coefficient_mu 0.101
_exptl_absorpt_correction_type none
_exptl_crystal_colour colorless
_exptl_crystal_density_diffrn 1.362
_exptl_crystal_density_method 'not measured'
_exptl_crystal_description block
_exptl_crystal_F_000 1208
_exptl_crystal_size_max 0.32
_exptl_crystal_size_mid 0.10
_exptl_crystal_size_min 0.10
_refine_diff_density_max 0.397
_refine_diff_density_min -0.522
_refine_ls_extinction_method none
_refine_ls_goodness_of_fit_ref 1.044
_refine_ls_hydrogen_treatment constr
_refine_ls_matrix_type full
_refine_ls_number_parameters 396
_refine_ls_number_reflns 6101
_refine_ls_number_restraints 12
_refine_ls_restrained_S_all 1.061
_refine_ls_R_factor_all 0.1064
_refine_ls_R_factor_gt 0.0762
_refine_ls_shift/su_max 0.000
_refine_ls_shift/su_mean 0.000
_refine_ls_structure_factor_coef Fsqd
_refine_ls_weighting_details 'calc w=1/[\s^2^(Fo^2^)+(0.1307P)^2^+0.5522P] where P=(Fo^2^+2Fc^2^)/3'
_refine_ls_weighting_scheme calc
_refine_ls_wR_factor_gt 0.2089
_refine_ls_wR_factor_ref 0.2309
_reflns_number_gt 4136
_reflns_number_total 6101
_reflns_threshold_expression >2sigma(I)
_cod_data_source_file bq2047.cif
_cod_data_source_block I
_cod_original_sg_symbol_H-M 'P 21/n'
_cod_database_code 2216919
_cod_database_fobs_code 2216919

loop_
_symmetry_equiv_pos_as_xyz
'x, y, z'
'-x+1/2, y+1/2, -z+1/2'
'-x, -y, -z'
'x-1/2, -y-1/2, z-1/2'

loop_
_atom_site_type_symbol
_atom_site_label
_atom_site_fract_x
_atom_site_fract_y
_atom_site_fract_z
_atom_site_U_iso_or_equiv
_atom_site_adp_type
_atom_site_calc_flag
_atom_site_refinement_flags
_atom_site_occupancy
_atom_site_disorder_assembly
_atom_site_disorder_group
C C1 0.4448(2) -0.07839(10) 1.0814(2) 0.0440(5) Uani d . 1 . .
C C2 0.3444(3) -0.09691(12) 1.1079(2) 0.0539(6) Uani d . 1 . .
H H2 0.3247 -0.0755 1.1632 0.065 Uiso calc R 1 . .
C C3 0.2749(3) -0.14779(13) 1.0499(3) 0.0633(7) Uani d . 1 . .
H H3 0.2074 -0.1617 1.0658 0.076 Uiso calc R 1 . .
C C4 0.3065(3) -0.17779(12) 0.9680(3) 0.0605(7) Uani d . 1 . .
H H4 0.2622 -0.2129 0.9291 0.073 Uiso calc R 1 . .
C C5 0.4054(3) -0.15491(11) 0.9445(2) 0.0506(6) Uani d . 1 . .
C C6 0.5243(2) -0.02429(11) 1.1467(2) 0.0453(5) Uani d . 1 . .
C C7 0.8231(2) 0.02966(12) 1.1877(2) 0.0497(6) Uani d . 1 . .
H H7 0.8370 0.0019 1.1370 0.060 Uiso calc R 1 . .
C C8 0.9182(3) 0.07674(11) 1.2480(2) 0.0496(6) Uani d . 1 . .
C C9 0.9095(3) 0.11453(14) 1.3352(3) 0.0642(7) Uani d . 1 . .
H H9 0.8419 0.1094 1.3566 0.077 Uiso calc R 1 . .
C C10 0.9998(3) 0.15966(15) 1.3905(3) 0.0721(8) Uani d . 1 . .
H H10 0.9925 0.1848 1.4484 0.087 Uiso calc R 1 . .
C C11 1.1004(3) 0.16721(14) 1.3596(2) 0.0641(7) Uani d . 1 . .
H H11 1.1616 0.1973 1.3974 0.077 Uiso calc R 1 . .
C C12 1.1111(3) 0.13062(13) 1.2734(2) 0.0577(7) Uani d . 1 . .
H H12 1.1789 0.1363 1.2524 0.069 Uiso calc R 1 . .
C C13 1.0217(2) 0.08554(12) 1.2180(2) 0.0499(6) Uani d . 1 B .
C C14 1.1296(3) 0.05037(14) 1.1008(3) 0.0640(7) Uani d . 1 B .
H H14A 1.1350 0.0124 1.0615 0.077 Uiso calc R 1 . .
H H14B 1.2078 0.0546 1.1727 0.077 Uiso calc R 1 . .
C C15 1.1167(3) 0.10434(17) 1.0195(3) 0.0712(8) Uani d . 1 . .
C C16 1.1906(13) 0.1507(5) 0.8951(12) 0.351(9) Uani d D 1 . .
H H16A 1.0988 0.1557 0.8546 0.421 Uiso calc R 1 A 1
H H16B 1.2167 0.1310 0.8384 0.421 Uiso calc R 1 A 1
C C17 1.2435(8) 0.2131(3) 0.9119(7) 0.170(3) Uani d D 1 B .
H H17A 1.3109 0.2167 0.9905 0.255 Uiso calc R 1 . .
H H17B 1.1777 0.2425 0.9025 0.255 Uiso calc R 1 . .
H H17C 1.2766 0.2211 0.8538 0.255 Uiso calc R 1 . .
C C18 0.4322(3) -0.18466(12) 0.8482(3) 0.0622(7) Uani d . 1 . .
C C19 0.5350(3) -0.12858(14) 0.6412(3) 0.0598(7) Uani d . 1 . .
H H19 0.5493 -0.0881 0.6690 0.072 Uiso calc R 1 . .
C C20 0.5563(3) -0.14547(14) 0.5363(2) 0.0620(7) Uani d . 1 . .
C C21 0.5237(3) -0.20391(16) 0.4848(3) 0.0759(9) Uani d . 1 . .
H H21 0.4880 -0.2327 0.5177 0.091 Uiso calc R 1 . .
C C22 0.5437(4) -0.21969(19) 0.3858(3) 0.0829(10) Uani d . 1 . .
H H22 0.5205 -0.2586 0.3517 0.100 Uiso calc R 1 . .
C C23 0.5977(4) -0.17794(19) 0.3382(3) 0.0875(12) Uani d . 1 . .
H H23 0.6115 -0.1887 0.2718 0.105 Uiso calc R 1 . .
C C24 0.6317(4) -0.12035(17) 0.3872(3) 0.0819(10) Uani d . 1 . .
H H24 0.6685 -0.0923 0.3540 0.098 Uiso calc R 1 . .
C C25 0.6114(3) -0.10395(14) 0.4863(2) 0.0665(8) Uani d . 1 C .
C C26 0.7136(5) -0.00699(17) 0.5070(3) 0.0916(12) Uani d . 1 C .
H H26A 0.6602 0.0095 0.4288 0.110 Uiso calc R 1 . .
H H26B 0.7864 -0.0274 0.5029 0.110 Uiso calc R 1 . .
C C27 0.7567(4) 0.04350(17) 0.5975(3) 0.0922(12) Uani d D 1 . .
O O5 1.2125(3) 0.10572(13) 0.9880(3) 0.0981(9) Uani d D 1 B 1
C C28 0.8947(11) 0.1314(4) 0.6564(9) 0.231(8) Uani d PD 0.905(13) C 1
H H28A 0.9670 0.1425 0.6399 0.278 Uiso calc PR 0.905(13) C 1
H H28B 0.9264 0.1098 0.7320 0.278 Uiso calc PR 0.905(13) C 1
C C29 0.8259(13) 0.1885(5) 0.6639(14) 0.306(9) Uani d PD 0.905(13) C 1
H H29A 0.8077 0.2135 0.5945 0.459 Uiso calc PR 0.905(13) C 1
H H29B 0.8784 0.2114 0.7339 0.459 Uiso calc PR 0.905(13) C 1
H H29C 0.7476 0.1774 0.6683 0.459 Uiso calc PR 0.905(13) C 1
O O8 0.8081(10) 0.0907(3) 0.5612(5) 0.155(3) Uani d PD 0.905(13) C 1
O O8' 0.8681(14) 0.0661(10) 0.589(2) 0.047(7) Uiso d PD 0.095(13) C 2
C C28' 0.896(5) 0.1302(12) 0.605(10) 0.23(7) Uiso d PD 0.095(13) C 2
H H28C 0.8669 0.1504 0.6593 0.277 Uiso calc PR 0.095(13) C 2
H H28D 0.8721 0.1532 0.5319 0.277 Uiso calc PR 0.095(13) C 2
C C29' 1.038(3) 0.111(6) 0.664(13) 0.30(7) Uiso d PD 0.095(13) C 2
H H29D 1.0792 0.1245 0.6148 0.453 Uiso calc PR 0.095(13) C 2
H H29E 1.0438 0.0668 0.6715 0.453 Uiso calc PR 0.095(13) C 2
H H29F 1.0786 0.1295 0.7411 0.453 Uiso calc PR 0.095(13) C 2
N N1 0.47564(19) -0.10620(9) 1.00079(17) 0.0458(5) Uani d . 1 . .
N N2 0.6383(2) -0.02049(9) 1.14131(17) 0.0475(5) Uani d . 1 . .
H H2A 0.6588 -0.0466 1.0999 0.057 Uiso calc R 1 . .
N N3 0.7217(2) 0.02594(9) 1.20320(17) 0.0485(5) Uani d . 1 . .
N N4 0.4772(2) -0.14655(10) 0.7900(2) 0.0606(6) Uani d . 1 . .
H H4A 0.4935 -0.1087 0.8119 0.073 Uiso calc R 1 . .
N N5 0.4975(2) -0.16823(11) 0.6943(2) 0.0645(6) Uani d . 1 . .
O O1 0.48826(19) 0.01162(8) 1.20160(18) 0.0624(5) Uani d . 1 . .
O O2 0.4086(3) -0.23957(10) 0.8248(2) 0.0996(9) Uani d . 1 . .
O O3 1.02504(19) 0.04682(9) 1.13173(18) 0.0656(5) Uani d . 1 . .
O O4 1.0338(3) 0.14056(15) 0.9878(3) 0.1093(10) Uani d . 1 B .
O O6 0.6451(3) -0.04805(10) 0.5434(2) 0.0817(7) Uani d . 1 . .
O O7 0.7445(4) 0.04619(14) 0.6864(3) 0.1194(11) Uani d . 1 C .

loop_
_atom_site_aniso_label
_atom_site_aniso_U_11
_atom_site_aniso_U_22
_atom_site_aniso_U_33
_atom_site_aniso_U_12
_atom_site_aniso_U_13
_atom_site_aniso_U_23
C1 0.0488(14) 0.0403(11) 0.0461(12) 0.0015(10) 0.0229(11) 0.0034(9)
C2 0.0552(16) 0.0564(14) 0.0615(15) 0.0004(12) 0.0357(13) 0.0032(12)
C3 0.0571(17) 0.0625(16) 0.0783(18) -0.0119(13) 0.0362(15) 0.0049(14)
C4 0.0641(18) 0.0484(14) 0.0702(17) -0.0156(12) 0.0294(15) -0.0037(13)
C5 0.0544(15) 0.0410(12) 0.0551(14) -0.0033(11) 0.0218(12) -0.0011(10)
C6 0.0559(15) 0.0435(12) 0.0435(11) -0.0011(11) 0.0276(11) 0.0004(10)
C7 0.0554(16) 0.0532(13) 0.0437(12) -0.0045(11) 0.0241(12) -0.0040(10)
C8 0.0541(16) 0.0523(13) 0.0404(12) -0.0062(11) 0.0179(11) -0.0022(10)
C9 0.0680(19) 0.0727(18) 0.0581(15) -0.0111(15) 0.0326(14) -0.0141(14)
C10 0.081(2) 0.0769(19) 0.0575(16) -0.0147(16) 0.0282(16) -0.0250(15)
C11 0.0633(19) 0.0597(16) 0.0570(15) -0.0138(13) 0.0132(14) -0.0102(13)
C12 0.0525(16) 0.0636(16) 0.0526(14) -0.0087(13) 0.0175(12) -0.0044(12)
C13 0.0470(15) 0.0558(14) 0.0430(12) -0.0035(11) 0.0150(11) -0.0027(11)
C14 0.0549(17) 0.0726(18) 0.0733(18) -0.0041(14) 0.0354(15) -0.0145(15)
C15 0.067(2) 0.087(2) 0.0686(18) -0.0041(18) 0.0376(17) -0.0082(17)
C16 0.193(11) 0.44(3) 0.43(3) -0.015(16) 0.141(14) 0.00(2)
C17 0.174(7) 0.146(5) 0.196(7) 0.031(5) 0.084(6) 0.079(5)
C18 0.074(2) 0.0473(14) 0.0674(17) -0.0043(13) 0.0313(15) -0.0132(13)
C19 0.0563(17) 0.0623(16) 0.0621(15) -0.0010(13) 0.0260(14) -0.0172(13)
C20 0.0576(17) 0.0735(18) 0.0513(14) 0.0163(14) 0.0194(13) -0.0088(13)
C21 0.068(2) 0.086(2) 0.0734(19) 0.0007(16) 0.0289(16) -0.0301(17)
C22 0.079(2) 0.094(2) 0.0650(19) 0.0171(19) 0.0195(18) -0.0254(18)
C23 0.107(3) 0.106(3) 0.0428(15) 0.044(2) 0.0248(17) -0.0030(17)
C24 0.112(3) 0.086(2) 0.0483(15) 0.035(2) 0.0341(17) 0.0146(16)
C25 0.083(2) 0.0669(17) 0.0476(14) 0.0270(16) 0.0255(14) 0.0058(13)
C26 0.147(4) 0.081(2) 0.0652(19) 0.010(2) 0.063(2) 0.0169(17)
C27 0.137(4) 0.083(2) 0.077(2) 0.000(2) 0.065(2) 0.0156(18)
O5 0.0941(19) 0.0998(18) 0.129(2) 0.0022(15) 0.0749(19) 0.0165(16)
C28 0.39(2) 0.184(9) 0.194(9) -0.151(12) 0.190(13) -0.057(8)
C29 0.231(14) 0.303(19) 0.37(2) 0.035(14) 0.113(15) 0.096(17)
O8 0.246(7) 0.139(4) 0.126(4) -0.065(5) 0.123(5) -0.012(3)
N1 0.0486(12) 0.0415(10) 0.0518(11) -0.0030(9) 0.0254(10) -0.0039(9)
N2 0.0548(13) 0.0465(10) 0.0472(10) -0.0079(9) 0.0272(10) -0.0092(9)
N3 0.0526(13) 0.0501(11) 0.0452(10) -0.0082(9) 0.0230(9) -0.0063(9)
N4 0.0723(16) 0.0505(12) 0.0698(14) -0.0116(11) 0.0404(13) -0.0221(11)
N5 0.0727(17) 0.0625(14) 0.0621(13) -0.0029(12) 0.0319(13) -0.0205(12)
O1 0.0775(13) 0.0528(10) 0.0756(12) -0.0095(9) 0.0504(11) -0.0167(9)
O2 0.162(3) 0.0512(12) 0.1062(18) -0.0229(14) 0.0769(19) -0.0250(12)
O3 0.0621(12) 0.0755(12) 0.0701(12) -0.0208(10) 0.0384(10) -0.0258(10)
O4 0.108(2) 0.129(2) 0.109(2) 0.0452(19) 0.0635(18) 0.0369(18)
O6 0.126(2) 0.0663(13) 0.0724(13) 0.0102(13) 0.0610(14) 0.0051(11)
O7 0.193(3) 0.106(2) 0.0978(19) -0.028(2) 0.099(2) -0.0171(15)

loop_
_atom_type_symbol
_atom_type_description
_atom_type_scat_dispersion_real
_atom_type_scat_dispersion_imag
_atom_type_scat_source
C C 0.0033 0.0016 'International Tables Vol C Tables 4.2.6.8 and 6.1.1.4'
H H 0.0000 0.0000 'International Tables Vol C Tables 4.2.6.8 and 6.1.1.4'
N N 0.0061 0.0033 'International Tables Vol C Tables 4.2.6.8 and 6.1.1.4'
O O 0.0106 0.0060 'International Tables Vol C Tables 4.2.6.8 and 6.1.1.4'

loop_
_geom_angle_atom_site_label_1
_geom_angle_atom_site_label_2
_geom_angle_atom_site_label_3
_geom_angle
N1 C1 C2 123.8(2)
N1 C1 C6 117.4(2)
C2 C1 C6 118.9(2)
C3 C2 C1 118.1(2)
C3 C2 H2 120.9
C1 C2 H2 120.9
C4 C3 C2 119.0(2)
C4 C3 H3 120.5
C2 C3 H3 120.5
C3 C4 C5 118.9(2)
C3 C4 H4 120.6
C5 C4 H4 120.6
N1 C5 C4 123.3(2)
N1 C5 C18 118.1(2)
C4 C5 C18 118.5(2)
O1 C6 N2 123.9(2)
O1 C6 C1 121.7(2)
N2 C6 C1 114.32(19)
N3 C7 C8 121.0(2)
N3 C7 H7 119.5
C8 C7 H7 119.5
C9 C8 C13 118.1(2)
C9 C8 C7 121.7(2)
C13 C8 C7 120.2(2)
C10 C9 C8 121.0(3)
C10 C9 H9 119.5
C8 C9 H9 119.5
C11 C10 C9 119.7(3)
C11 C10 H10 120.2
C9 C10 H10 120.2
C12 C11 C10 120.5(3)
C12 C11 H11 119.7
C10 C11 H11 119.7
C11 C12 C13 120.1(3)
C11 C12 H12 120.0
C13 C12 H12 120.0
O3 C13 C12 124.1(2)
O3 C13 C8 115.3(2)
C12 C13 C8 120.6(2)
O3 C14 C15 111.4(3)
O3 C14 H14A 109.3
C15 C14 H14A 109.3
O3 C14 H14B 109.3
C15 C14 H14B 109.3
H14A C14 H14B 108.0
O4 C15 O5 123.8(3)
O4 C15 C14 125.6(3)
O5 C15 C14 110.7(3)
O5 C16 C17 125.9(10)
O5 C16 H16A 105.8
C17 C16 H16A 105.8
O5 C16 H16B 105.8
C17 C16 H16B 105.8
H16A C16 H16B 106.2
C16 C17 H17A 109.5
C16 C17 H17B 109.5
H17A C17 H17B 109.5
C16 C17 H17C 109.5
H17A C17 H17C 109.5
H17B C17 H17C 109.5
O2 C18 N4 124.7(3)
O2 C18 C5 120.4(3)
N4 C18 C5 114.8(2)
N5 C19 C20 120.8(3)
N5 C19 H19 119.6
C20 C19 H19 119.6
C25 C20 C21 118.1(3)
C25 C20 C19 120.7(3)
C21 C20 C19 121.2(3)
C22 C21 C20 121.1(4)
C22 C21 H21 119.5
C20 C21 H21 119.5
C23 C22 C21 119.6(3)
C23 C22 H22 120.2
C21 C22 H22 120.2
C22 C23 C24 120.8(3)
C22 C23 H23 119.6
C24 C23 H23 119.6
C23 C24 C25 120.0(4)
C23 C24 H24 120.0
C25 C24 H24 120.0
O6 C25 C24 124.3(3)
O6 C25 C20 115.2(2)
C24 C25 C20 120.5(3)
O6 C26 C27 106.5(3)
O6 C26 H26A 110.4
C27 C26 H26A 110.4
O6 C26 H26B 110.4
C27 C26 H26B 110.4
H26A C26 H26B 108.6
O7 C27 O8 121.3(4)
O7 C27 O8' 121.4(10)
O8 C27 O8' 34.6(7)
O7 C27 C26 127.5(3)
O8 C27 C26 111.2(3)
O8' C27 C26 103.2(10)
C15 O5 C16 111.2(6)
O8 C28 C29 110.2(9)
O8 C28 H28A 109.6
C29 C28 H28A 109.6
O8 C28 H28B 109.6
C29 C28 H28B 109.6
H28A C28 H28B 108.1
C27 O8 C28 115.7(5)
C27 O8' C28' 119.3(13)
O8' C28' C29' 86(2)
O8' C28' H28C 114.2
C29' C28' H28C 114.2
O8' C28' H28D 114.2
C29' C28' H28D 114.2
H28C C28' H28D 111.4
C28' C29' H29D 109.5
C28' C29' H29E 109.5
H29D C29' H29E 109.5
C28' C29' H29F 109.5
H29D C29' H29F 109.5
H29E C29' H29F 109.5
C1 N1 C5 116.9(2)
C6 N2 N3 119.08(19)
C6 N2 H2A 120.5
N3 N2 H2A 120.5
C7 N3 N2 115.9(2)
C18 N4 N5 119.7(2)
C18 N4 H4A 120.1
N5 N4 H4A 120.1
C19 N5 N4 115.6(2)
C13 O3 C14 118.9(2)
C25 O6 C26 118.5(2)

loop_
_geom_bond_atom_site_label_1
_geom_bond_atom_site_label_2
_geom_bond_distance
C1 N1 1.334(3)
C1 C2 1.389(3)
C1 C6 1.498(3)
C2 C3 1.375(4)
C2 H2 0.9300
C3 C4 1.374(4)
C3 H3 0.9300
C4 C5 1.383(4)
C4 H4 0.9300
C5 N1 1.335(3)
C5 C18 1.496(4)
C6 O1 1.215(3)
C6 N2 1.348(3)
C7 N3 1.267(3)
C7 C8 1.455(4)
C7 H7 0.9300
C8 C9 1.390(4)
C8 C13 1.404(4)
C9 C10 1.383(4)
C9 H9 0.9300
C10 C11 1.377(4)
C10 H10 0.9300
C11 C12 1.375(4)
C11 H11 0.9300
C12 C13 1.377(4)
C12 H12 0.9300
C13 O3 1.370(3)
C14 O3 1.413(3)
C14 C15 1.508(5)
C14 H14A 0.9700
C14 H14B 0.9700
C15 O4 1.171(4)
C15 O5 1.318(4)
C16 O5 1.447(9)
C16 C17 1.460(9)
C16 H16A 0.9700
C16 H16B 0.9700
C17 H17A 0.9600
C17 H17B 0.9600
C17 H17C 0.9600
C18 O2 1.228(3)
C18 N4 1.336(4)
C19 N5 1.263(4)
C19 C20 1.463(4)
C19 H19 0.9300
C20 C25 1.388(4)
C20 C21 1.396(4)
C21 C22 1.380(4)
C21 H21 0.9300
C22 C23 1.363(6)
C22 H22 0.9300
C23 C24 1.370(5)
C23 H23 0.9300
C24 C25 1.386(4)
C24 H24 0.9300
C25 O6 1.373(4)
C26 O6 1.385(4)
C26 C27 1.493(5)
C26 H26A 0.9700
C26 H26B 0.9700
C27 O7 1.167(4)
C27 O8 1.349(5)
C27 O8' 1.419(10)
C28 O8 1.475(7)
C28 C29 1.494(9)
C28 H28A 0.9700
C28 H28B 0.9700
C29 H29A 0.9600
C29 H29B 0.9600
C29 H29C 0.9600
O8' C28' 1.420(10)
C28' C29' 1.540(11)
C28' H28C 0.9700
C28' H28D 0.9700
C29' H29D 0.9600
C29' H29E 0.9600
C29' H29F 0.9600
N2 N3 1.381(3)
N2 H2A 0.8600
N4 N5 1.380(3)
N4 H4A 0.8600

loop_
_geom_hbond_atom_site_label_D
_geom_hbond_atom_site_label_H
_geom_hbond_atom_site_label_A
_geom_hbond_site_symmetry_A
_geom_hbond_distance_DH
_geom_hbond_distance_HA
_geom_hbond_distance_DA
_geom_hbond_angle_DHA
N2 H2A O5 3_757 0.86 2.53 3.353(3) 161.4
C2 H2 O7 3_657 0.93 2.40 3.304(4) 165.1
C17 H17C O2 2_656 0.96 2.49 2.896(8) 105.1
N2 H2A N1 . 0.86 2.34 2.694(3) 105.1

loop_
_geom_torsion_atom_site_label_1
_geom_torsion_atom_site_label_2
_geom_torsion_atom_site_label_3
_geom_torsion_atom_site_label_4
_geom_torsion
N1 C1 C2 C3 1.8(4)
C6 C1 C2 C3 -178.0(2)
C1 C2 C3 C4 -0.5(4)
C2 C3 C4 C5 -1.6(4)
C3 C4 C5 N1 2.7(4)
C3 C4 C5 C18 -175.0(3)
N1 C1 C6 O1 163.9(2)
C2 C1 C6 O1 -16.3(4)
N1 C1 C6 N2 -17.8(3)
C2 C1 C6 N2 162.0(2)
N3 C7 C8 C9 7.8(4)
N3 C7 C8 C13 -171.5(2)
C13 C8 C9 C10 0.2(4)
C7 C8 C9 C10 -179.1(3)
C8 C9 C10 C11 -0.4(5)
C9 C10 C11 C12 0.6(5)
C10 C11 C12 C13 -0.7(4)
C11 C12 C13 O3 -179.7(3)
C11 C12 C13 C8 0.5(4)
C9 C8 C13 O3 179.9(2)
C7 C8 C13 O3 -0.8(4)
C9 C8 C13 C12 -0.3(4)
C7 C8 C13 C12 179.0(2)
O3 C14 C15 O4 2.4(5)
O3 C14 C15 O5 -177.7(3)
N1 C5 C18 O2 152.8(3)
C4 C5 C18 O2 -29.3(4)
N1 C5 C18 N4 -29.8(4)
C4 C5 C18 N4 148.0(3)
N5 C19 C20 C25 -172.5(3)
N5 C19 C20 C21 6.6(5)
C25 C20 C21 C22 -1.0(5)
C19 C20 C21 C22 179.9(3)
C20 C21 C22 C23 0.9(5)
C21 C22 C23 C24 -0.3(5)
C22 C23 C24 C25 0.0(5)
C23 C24 C25 O6 178.3(3)
C23 C24 C25 C20 -0.2(5)
C21 C20 C25 O6 -177.9(3)
C19 C20 C25 O6 1.1(4)
C21 C20 C25 C24 0.7(4)
C19 C20 C25 C24 179.7(3)
O6 C26 C27 O7 5.4(7)
O6 C26 C27 O8 -170.8(6)
O6 C26 C27 O8' 153.9(10)
O4 C15 O5 C16 -9.6(8)
C14 C15 O5 C16 170.5(6)
C17 C16 O5 C15 99.1(12)
O7 C27 O8 C28 25.2(11)
O8' C27 O8 C28 -75.9(19)
C26 C27 O8 C28 -158.4(7)
C29 C28 O8 C27 -99.3(11)
O7 C27 O8' C28' -64(6)
O8 C27 O8' C28' 37(5)
C26 C27 O8' C28' 145(5)
C27 O8' C28' C29' 146(7)
C2 C1 N1 C5 -0.8(4)
C6 C1 N1 C5 179.0(2)
C4 C5 N1 C1 -1.5(4)
C18 C5 N1 C1 176.2(2)
O1 C6 N2 N3 1.3(4)
C1 C6 N2 N3 -176.90(19)
C8 C7 N3 N2 179.9(2)
C6 N2 N3 C7 -175.1(2)
O2 C18 N4 N5 1.4(5)
C5 C18 N4 N5 -175.8(2)
C20 C19 N5 N4 -178.2(2)
C18 N4 N5 C19 177.1(3)
C12 C13 O3 C14 3.5(4)
C8 C13 O3 C14 -176.6(2)
C15 C14 O3 C13 -78.7(3)
C24 C25 O6 C26 -5.8(5)
C20 C25 O6 C26 172.7(3)
C27 C26 O6 C25 -169.8(3)
